data_7219829
loop_
_publ_author_name
'Gungor, Elif'
'Yahsi, Yasemin'
'Kara, Hulya'
'Caneschi, Andrea'

_publ_section_title
;
 The first 3D and trinuclear cyano-bridged FeIII--FeIII(CN)6complexes:
 structure and magnetic characterizations
;
_journal_issue 16
_journal_name_full CrystEngComm
_journal_page_first 3082
_journal_paper_doi 10.1039/C5CE00261C
_journal_volume 17
_journal_year 2015
_chemical_formula_sum 'C52 H56 Cl4 Fe3 N11 O4'
_chemical_formula_weight 1208.43
_chemical_name_systematic
; 
 ? 
;
_space_group_IT_number 152
_symmetry_cell_setting trigonal
_symmetry_space_group_name_Hall 'P 31 2"'
_symmetry_space_group_name_H-M 'P 31 2 1'
_atom_sites_solution_hydrogens geom
_atom_sites_solution_primary direct
_atom_sites_solution_secondary difmap
_audit_creation_method SHELXL-97
_audit_update_record
;
2015-01-02 deposited with the CCDC.
2015-03-09 downloaded from the CCDC.
;
_cell_angle_alpha 90.00
_cell_angle_beta 90.00
_cell_angle_gamma 120.00
_cell_formula_units_Z 3
_cell_length_a 16.3482(10)
_cell_length_b 16.3482(10)
_cell_length_c 19.5011(10)
_cell_measurement_temperature 100(2)
_cell_volume 4513.7(5)
_computing_structure_refinement 'SHELXL-97 (Sheldrick, 1997)'
_computing_structure_solution 'SHELXS-97 (Sheldrick, 1990)'
_diffrn_ambient_temperature 100(2)
_diffrn_measured_fraction_theta_full 0.785
_diffrn_measured_fraction_theta_max 0.785
_diffrn_radiation_monochromator graphite
_diffrn_radiation_source 'fine-focus sealed tube'
_diffrn_radiation_type MoK\a
_diffrn_radiation_wavelength 0.71073
_diffrn_reflns_av_R_equivalents 0.0781
_diffrn_reflns_av_sigmaI/netI 0.0964
_diffrn_reflns_limit_h_max 22
_diffrn_reflns_limit_h_min -24
_diffrn_reflns_limit_k_max 12
_diffrn_reflns_limit_k_min -19
_diffrn_reflns_limit_l_max 13
_diffrn_reflns_limit_l_min -28
_diffrn_reflns_number 14656
_diffrn_reflns_theta_full 32.52
_diffrn_reflns_theta_max 32.52
_diffrn_reflns_theta_min 3.95
_exptl_absorpt_coefficient_mu 0.941
_exptl_absorpt_correction_T_max 0.927
_exptl_absorpt_correction_T_min 0.859
_exptl_absorpt_correction_type multi-scan
_exptl_absorpt_process_details '(SADABS; Sheldrick, 2003)'
_exptl_crystal_colour red
_exptl_crystal_density_diffrn 1.334
_exptl_crystal_density_method 'not measured'
_exptl_crystal_description Block
_exptl_crystal_F_000 1869
_exptl_crystal_size_max 0.16
_exptl_crystal_size_mid 0.1
_exptl_crystal_size_min 0.08
_refine_diff_density_max 0.604
_refine_diff_density_min -0.506
_refine_diff_density_rms 0.087
_refine_ls_abs_structure_details 'Flack H D (1983), Acta Cryst. A39, 876-881'
_refine_ls_abs_structure_Flack 0.062(19)
_refine_ls_extinction_method none
_refine_ls_goodness_of_fit_ref 0.915
_refine_ls_hydrogen_treatment mixed
_refine_ls_matrix_type full
_refine_ls_number_parameters 339
_refine_ls_number_reflns 7988
_refine_ls_number_restraints 0
_refine_ls_restrained_S_all 0.915
_refine_ls_R_factor_all 0.0901
_refine_ls_R_factor_gt 0.0563
_refine_ls_shift/su_max 0.000
_refine_ls_shift/su_mean 0.000
_refine_ls_structure_factor_coef Fsqd
_refine_ls_weighting_details 'calc w=1/[\s^2^(Fo^2^)+(0.0792P)^2^+0.0000P] where P=(Fo^2^+2Fc^2^)/3'
_refine_ls_weighting_scheme calc
_refine_ls_wR_factor_gt 0.1353
_refine_ls_wR_factor_ref 0.1448
_reflns_number_gt 4913
_reflns_number_total 7988
_reflns_threshold_expression >2sigma(I)
_cod_data_source_file c5ce00261c2.cif
_cod_data_source_block 1
_cod_depositor_comments
;
The following automatic conversions were performed:

'_symmetry_cell_setting' value 'Trigonal' changed to 'trigonal'
according to
/usr/data/users/saulius/crontab/automatic-downloads/rss-feeds/RSC/lib/dictionaries/cif_core.dic
dictionary named 'cif_core.dic' version 2.4.2 from 2011-04-26.

Automatic conversion script
Id: cif_fix_values 3105 2015-03-04 15:46:00Z robertas 

 Adding full bibliography for 7219829--7219830.cif.
;
_cod_original_sg_symbol_H-M 'P3(1)21 '
_cod_database_code 7219829

loop_
_symmetry_equiv_pos_as_xyz
'x, y, z'
'-y, x-y, z+1/3'
'-x+y, -x, z+2/3'
'y, x, -z'
'x-y, -y, -z+2/3'
'-x, -x+y, -z+1/3'

loop_
_atom_site_label
_atom_site_type_symbol
_atom_site_fract_x
_atom_site_fract_y
_atom_site_fract_z
_atom_site_U_iso_or_equiv
_atom_site_adp_type
_atom_site_occupancy
_atom_site_symmetry_multiplicity
_atom_site_calc_flag
_atom_site_refinement_flags
C1 C 0.2998(3) 0.7057(3) 0.1377(2) 0.0363(9) Uani 1 1 d .
H1 H 0.2419 0.6638 0.1598 0.044 Uiso 1 1 calc R
Fe1 Fe 0.46699(5) 0.46699(5) 0.0000 0.02268(15) Uani 1 2 d S
Fe2 Fe 0.50048(4) 0.78314(4) 0.11677(3) 0.03270(14) Uani 1 1 d .
Cl1 Cl 0.94523(9) 1.11878(10) 0.26345(7) 0.0643(4) Uani 1 1 d .
Cl2 Cl 0.12710(11) 0.88100(11) 0.06778(8) 0.0660(4) Uani 1 1 d .
N1 N 0.3686(2) 0.6894(2) 0.14618(15) 0.0324(7) Uani 1 1 d .
N2 N 0.5575(2) 0.7482(2) 0.19539(15) 0.0296(7) Uani 1 1 d .
N3 N 0.5051(2) 0.6621(2) 0.05384(17) 0.0351(8) Uani 1 1 d .
N4 N 0.2648(3) 0.4049(3) 0.0455(2) 0.0528(10) Uani 1 1 d .
N5 N 0.5073(2) 0.4017(3) 0.13924(16) 0.0348(7) Uani 1 1 d .
N6 N 0.8119(3) 0.8119(3) 0.0000 0.0392(11) Uani 1 2 d S
O1 O 0.4492(2) 0.8209(2) 0.04437(12) 0.0349(6) Uani 1 1 d .
O2 O 0.6204(2) 0.8793(2) 0.09031(13) 0.0359(6) Uani 1 1 d .
C2 C 0.3021(3) 0.7803(3) 0.09836(19) 0.0317(8) Uani 1 1 d .
C3 C 0.2256(3) 0.7952(3) 0.1017(2) 0.0396(10) Uani 1 1 d .
H3 H 0.1756 0.7597 0.1330 0.048 Uiso 1 1 calc R
C4 C 0.2220(4) 0.8608(3) 0.0602(2) 0.0435(11) Uani 1 1 d .
C5 C 0.2919(4) 0.9118(4) 0.0138(2) 0.0460(11) Uani 1 1 d .
H5 H 0.2884 0.9572 -0.0147 0.055 Uiso 1 1 calc R
C6 C 0.3668(3) 0.8969(3) 0.0087(2) 0.0433(10) Uani 1 1 d .
H6 H 0.4144 0.9312 -0.0245 0.052 Uiso 1 1 calc R
C7 C 0.3755(3) 0.8328(3) 0.05101(19) 0.0320(8) Uani 1 1 d .
C8 C 0.3474(3) 0.5997(3) 0.1795(2) 0.0373(9) Uani 1 1 d .
H8A H 0.3584 0.5605 0.1462 0.045 Uiso 1 1 calc R
H8B H 0.2798 0.5648 0.1924 0.045 Uiso 1 1 calc R
C9 C 0.4069(3) 0.6137(3) 0.2433(2) 0.0373(9) Uani 1 1 d .
C10 C 0.3955(4) 0.6775(3) 0.2941(2) 0.0472(11) Uani 1 1 d .
H10A H 0.3283 0.6514 0.3046 0.071 Uiso 1 1 calc R
H10B H 0.4208 0.7406 0.2742 0.071 Uiso 1 1 calc R
H10C H 0.4298 0.6817 0.3363 0.071 Uiso 1 1 calc R
C11 C 0.3717(4) 0.5164(3) 0.2739(3) 0.0528(12) Uani 1 1 d .
H11A H 0.4129 0.5209 0.3119 0.079 Uiso 1 1 calc R
H11B H 0.3722 0.4739 0.2387 0.079 Uiso 1 1 calc R
H11C H 0.3071 0.4916 0.2910 0.079 Uiso 1 1 calc R
C12 C 0.5102(3) 0.6527(3) 0.2247(2) 0.0371(9) Uani 1 1 d .
H12A H 0.5448 0.6530 0.2664 0.044 Uiso 1 1 calc R
H12B H 0.5144 0.6093 0.1913 0.044 Uiso 1 1 calc R
C13 C 0.6378(3) 0.8100(3) 0.22167(19) 0.0344(8) Uani 1 1 d .
H13 H 0.6566 0.7913 0.2620 0.041 Uiso 1 1 calc R
C14 C 0.7002(3) 0.9016(3) 0.1972(2) 0.0337(9) Uani 1 1 d .
C15 C 0.7818(3) 0.9613(3) 0.2373(2) 0.0413(10) Uani 1 1 d .
H15 H 0.7906 0.9399 0.2805 0.050 Uiso 1 1 calc R
C16 C 0.8462(3) 1.0471(3) 0.2145(2) 0.0388(10) Uani 1 1 d .
C17 C 0.8338(3) 1.0809(3) 0.1524(2) 0.0447(10) Uani 1 1 d .
H17 H 0.8788 1.1428 0.1377 0.054 Uiso 1 1 calc R
C18 C 0.7565(3) 1.0250(3) 0.1120(2) 0.0340(9) Uani 1 1 d .
H18 H 0.7488 1.0485 0.0693 0.041 Uiso 1 1 calc R
C19 C 0.6892(3) 0.9339(3) 0.13317(19) 0.0298(8) Uani 1 1 d .
C20 C 0.4963(3) 0.5928(3) 0.03392(18) 0.0258(7) Uani 1 1 d .
C21 C 0.4951(3) 0.4308(3) 0.08901(18) 0.0265(7) Uani 1 1 d .
C22 C 0.3394(3) 0.4265(3) 0.0300(2) 0.0327(8) Uani 1 1 d .
C23 C 0.6820(6) 0.7348(5) -0.0893(4) 0.100(3) Uani 1 1 d .
H23A H 0.7192 0.7673 -0.1301 0.149 Uiso 1 1 calc R
H23B H 0.6159 0.7170 -0.0968 0.149 Uiso 1 1 calc R
H23C H 0.6862 0.6779 -0.0808 0.149 Uiso 1 1 calc R
C24 C 0.7190(4) 0.7976(4) -0.0300(3) 0.0626(14) Uani 1 1 d .
H24A H 0.6706 0.7724 0.0066 0.075 Uiso 1 1 calc R
H24B H 0.7284 0.8602 -0.0434 0.075 Uiso 1 1 calc R
C25 C 0.8426(4) 0.8864(4) 0.0544(3) 0.0582(14) Uani 1 1 d .
H25A H 0.8505 0.9447 0.0327 0.070 Uiso 1 1 calc R
H25B H 0.7907 0.8654 0.0882 0.070 Uiso 1 1 calc R
C26 C 0.9285(5) 0.9105(5) 0.0914(4) 0.0808(19) Uani 1 1 d .
H26A H 0.9256 0.8527 0.1083 0.121 Uiso 1 1 calc R
H26B H 0.9351 0.9514 0.1303 0.121 Uiso 1 1 calc R
H26C H 0.9828 0.9438 0.0607 0.121 Uiso 1 1 calc R

loop_
_atom_site_aniso_label
_atom_site_aniso_U_11
_atom_site_aniso_U_22
_atom_site_aniso_U_33
_atom_site_aniso_U_23
_atom_site_aniso_U_13
_atom_site_aniso_U_12
C1 0.037(2) 0.033(2) 0.0342(19) 0.0067(17) 0.0086(18) 0.0142(18)
Fe1 0.0252(3) 0.0252(3) 0.0190(3) 0.00002(14) -0.00002(14) 0.0135(3)
Fe2 0.0375(3) 0.0335(3) 0.0262(2) 0.0020(2) 0.0030(2) 0.0172(3)
Cl1 0.0337(6) 0.0684(9) 0.0662(8) -0.0088(7) -0.0016(6) 0.0070(6)
Cl2 0.0706(9) 0.0864(10) 0.0689(8) -0.0023(8) -0.0047(7) 0.0601(9)
N1 0.0389(19) 0.0259(16) 0.0286(14) 0.0002(13) 0.0058(15) 0.0135(14)
N2 0.0383(18) 0.0288(16) 0.0231(13) 0.0006(13) 0.0062(14) 0.0178(15)
N3 0.039(2) 0.0345(18) 0.0332(16) -0.0016(15) 0.0009(15) 0.0197(16)
N4 0.038(2) 0.059(3) 0.061(2) 0.017(2) 0.011(2) 0.023(2)
N5 0.045(2) 0.042(2) 0.0242(13) 0.0028(15) 0.0061(15) 0.0269(18)
N6 0.043(2) 0.043(2) 0.036(2) -0.0031(12) 0.0031(12) 0.025(3)
O1 0.0413(16) 0.0405(15) 0.0255(11) 0.0053(12) 0.0053(12) 0.0225(14)
O2 0.0414(16) 0.0383(16) 0.0249(12) 0.0028(12) 0.0076(12) 0.0176(14)
C2 0.039(2) 0.032(2) 0.0250(16) 0.0008(16) 0.0020(17) 0.0181(18)
C3 0.040(2) 0.046(3) 0.037(2) -0.003(2) 0.0014(19) 0.024(2)
C4 0.054(3) 0.052(3) 0.036(2) -0.009(2) -0.005(2) 0.035(2)
C5 0.057(3) 0.051(3) 0.039(2) 0.002(2) -0.005(2) 0.035(3)
C6 0.048(3) 0.045(3) 0.0328(19) 0.0049(19) -0.004(2) 0.020(2)
C7 0.035(2) 0.032(2) 0.0281(17) -0.0022(16) -0.0026(17) 0.0160(17)
C8 0.033(2) 0.032(2) 0.045(2) 0.0064(19) 0.0054(19) 0.0150(17)
C9 0.044(2) 0.030(2) 0.0372(19) 0.0115(18) 0.0085(19) 0.0180(19)
C10 0.064(3) 0.048(3) 0.033(2) 0.007(2) 0.012(2) 0.030(2)
C11 0.056(3) 0.038(2) 0.060(3) 0.014(2) 0.006(3) 0.020(2)
C12 0.044(2) 0.032(2) 0.0366(19) 0.0065(18) 0.0050(19) 0.019(2)
C13 0.035(2) 0.038(2) 0.0295(17) 0.0031(17) 0.0044(18) 0.0181(19)
C14 0.0279(19) 0.036(2) 0.0343(18) -0.0045(17) 0.0014(17) 0.0135(17)
C15 0.035(2) 0.055(3) 0.0330(19) -0.007(2) -0.0002(19) 0.021(2)
C16 0.027(2) 0.046(3) 0.044(2) -0.009(2) 0.0038(18) 0.0189(19)
C17 0.039(2) 0.034(2) 0.058(2) 0.001(2) 0.016(2) 0.016(2)
C18 0.033(2) 0.031(2) 0.0395(19) 0.0011(18) 0.0076(18) 0.0163(17)
C19 0.0284(19) 0.034(2) 0.0296(16) -0.0036(16) 0.0031(16) 0.0177(17)
C20 0.0260(17) 0.0288(19) 0.0229(15) 0.0008(15) 0.0010(14) 0.0140(16)
C21 0.0255(18) 0.0226(18) 0.0304(16) 0.0018(16) 0.0034(16) 0.0113(14)
C22 0.033(2) 0.033(2) 0.0323(17) 0.0069(17) 0.0019(17) 0.0159(17)
C23 0.114(6) 0.072(5) 0.085(5) 0.021(4) -0.038(5) 0.026(5)
C24 0.058(3) 0.071(4) 0.058(3) 0.012(3) -0.011(3) 0.032(3)
C25 0.068(3) 0.060(3) 0.065(3) -0.022(3) 0.001(3) 0.046(3)
C26 0.087(5) 0.079(4) 0.084(4) -0.026(4) -0.021(4) 0.047(4)

loop_
_atom_type_symbol
_atom_type_description
_atom_type_scat_dispersion_real
_atom_type_scat_dispersion_imag
_atom_type_scat_source
C C 0.0033 0.0016 'International Tables Vol C Tables 4.2.6.8 and 6.1.1.4'
H H 0.0000 0.0000 'International Tables Vol C Tables 4.2.6.8 and 6.1.1.4'
O O 0.0106 0.0060 'International Tables Vol C Tables 4.2.6.8 and 6.1.1.4'
Fe Fe 0.3463 0.8444 'International Tables Vol C Tables 4.2.6.8 and 6.1.1.4'
N N 0.0061 0.0033 'International Tables Vol C Tables 4.2.6.8 and 6.1.1.4'
Cl Cl 0.1484 0.1585 'International Tables Vol C Tables 4.2.6.8 and 6.1.1.4'

loop_
_geom_angle_atom_site_label_1
_geom_angle_atom_site_label_2
_geom_angle_atom_site_label_3
_geom_angle
_geom_angle_site_symmetry_1
_geom_angle_site_symmetry_3
N1 C1 C2 126.4(4) . .
N1 C1 H1 116.8 . .
C2 C1 H1 116.8 . .
C22 Fe1 C22 89.6(2) 4 .
C22 Fe1 C21 87.02(16) 4 .
C22 Fe1 C21 90.24(16) . .
C22 Fe1 C21 90.24(16) 4 4
C22 Fe1 C21 87.02(16) . 4
C21 Fe1 C21 176.1(2) . 4
C22 Fe1 C20 174.63(17) 4 .
C22 Fe1 C20 85.07(16) . .
C21 Fe1 C20 92.65(14) . .
C21 Fe1 C20 89.82(15) 4 .
C22 Fe1 C20 85.07(16) 4 4
C22 Fe1 C20 174.63(17) . 4
C21 Fe1 C20 89.82(15) . 4
C21 Fe1 C20 92.65(14) 4 4
C20 Fe1 C20 100.3(2) . 4
O2 Fe2 O1 88.23(12) . .
O2 Fe2 N1 174.69(13) . .
O1 Fe2 N1 88.90(13) . .
O2 Fe2 N2 90.52(12) . .
O1 Fe2 N2 177.72(13) . .
N1 Fe2 N2 92.19(13) . .
O2 Fe2 N3 95.82(12) . .
O1 Fe2 N3 95.18(12) . .
N1 Fe2 N3 88.88(12) . .
N2 Fe2 N3 86.85(12) . .
O2 Fe2 N5 88.13(12) . 6_665
O1 Fe2 N5 91.22(12) . 6_665
N1 Fe2 N5 87.47(12) . 6_665
N2 Fe2 N5 86.82(12) . 6_665
N3 Fe2 N5 172.56(12) . 6_665
C1 N1 C8 117.7(3) . .
C1 N1 Fe2 121.4(3) . .
C8 N1 Fe2 120.9(3) . .
C13 N2 C12 117.7(3) . .
C13 N2 Fe2 120.7(3) . .
C12 N2 Fe2 121.6(3) . .
C20 N3 Fe2 166.3(3) . .
C21 N5 Fe2 156.3(3) . 6_655
C25 N6 C25 110.1(6) . 4
C25 N6 C24 107.3(3) . .
C25 N6 C24 111.0(3) 4 .
C25 N6 C24 111.0(3) . 4
C25 N6 C24 107.3(3) 4 4
C24 N6 C24 110.3(5) . 4
C7 O1 Fe2 124.1(2) . .
C19 O2 Fe2 124.9(2) . .
C3 C2 C7 119.2(4) . .
C3 C2 C1 118.9(4) . .
C7 C2 C1 121.5(4) . .
C4 C3 C2 120.3(4) . .
C4 C3 H3 119.9 . .
C2 C3 H3 119.9 . .
C5 C4 C3 121.3(4) . .
C5 C4 Cl2 119.5(4) . .
C3 C4 Cl2 119.2(4) . .
C4 C5 C6 119.3(4) . .
C4 C5 H5 120.3 . .
C6 C5 H5 120.3 . .
C5 C6 C7 121.8(4) . .
C5 C6 H6 119.1 . .
C7 C6 H6 119.1 . .
O1 C7 C6 119.7(4) . .
O1 C7 C2 122.3(4) . .
C6 C7 C2 117.9(4) . .
N1 C8 C9 113.2(3) . .
N1 C8 H8A 108.9 . .
C9 C8 H8A 108.9 . .
N1 C8 H8B 108.9 . .
C9 C8 H8B 108.9 . .
H8A C8 H8B 107.7 . .
C10 C9 C11 110.5(3) . .
C10 C9 C12 111.2(4) . .
C11 C9 C12 107.1(4) . .
C10 C9 C8 110.3(4) . .
C11 C9 C8 106.5(4) . .
C12 C9 C8 111.1(3) . .
C9 C10 H10A 109.5 . .
C9 C10 H10B 109.5 . .
H10A C10 H10B 109.5 . .
C9 C10 H10C 109.5 . .
H10A C10 H10C 109.5 . .
H10B C10 H10C 109.5 . .
C9 C11 H11A 109.5 . .
C9 C11 H11B 109.5 . .
H11A C11 H11B 109.5 . .
C9 C11 H11C 109.5 . .
H11A C11 H11C 109.5 . .
H11B C11 H11C 109.5 . .
N2 C12 C9 115.0(3) . .
N2 C12 H12A 108.5 . .
C9 C12 H12A 108.5 . .
N2 C12 H12B 108.5 . .
C9 C12 H12B 108.5 . .
H12A C12 H12B 107.5 . .
N2 C13 C14 127.4(4) . .
N2 C13 H13 116.3 . .
C14 C13 H13 116.3 . .
C19 C14 C13 122.7(4) . .
C19 C14 C15 118.8(4) . .
C13 C14 C15 118.3(4) . .
C16 C15 C14 120.6(4) . .
C16 C15 H15 119.7 . .
C14 C15 H15 119.7 . .
C15 C16 C17 120.8(4) . .
C15 C16 Cl1 120.3(4) . .
C17 C16 Cl1 119.0(3) . .
C18 C17 C16 120.3(4) . .
C18 C17 H17 119.9 . .
C16 C17 H17 119.9 . .
C17 C18 C19 120.6(4) . .
C17 C18 H18 119.7 . .
C19 C18 H18 119.7 . .
O2 C19 C18 118.8(3) . .
O2 C19 C14 122.3(3) . .
C18 C19 C14 118.9(4) . .
N3 C20 Fe1 174.2(3) . .
N5 C21 Fe1 174.1(4) . .
N4 C22 Fe1 177.3(4) . .
C24 C23 H23A 109.5 . .
C24 C23 H23B 109.5 . .
H23A C23 H23B 109.5 . .
C24 C23 H23C 109.5 . .
H23A C23 H23C 109.5 . .
H23B C23 H23C 109.5 . .
C23 C24 N6 116.1(5) . .
C23 C24 H24A 108.3 . .
N6 C24 H24A 108.3 . .
C23 C24 H24B 108.3 . .
N6 C24 H24B 108.3 . .
H24A C24 H24B 107.4 . .
C26 C25 N6 117.3(4) . .
C26 C25 H25A 108.0 . .
N6 C25 H25A 108.0 . .
C26 C25 H25B 108.0 . .
N6 C25 H25B 108.0 . .
H25A C25 H25B 107.2 . .
C25 C26 H26A 109.5 . .
C25 C26 H26B 109.5 . .
H26A C26 H26B 109.5 . .
C25 C26 H26C 109.5 . .
H26A C26 H26C 109.5 . .
H26B C26 H26C 109.5 . .

loop_
_geom_bond_atom_site_label_1
_geom_bond_atom_site_label_2
_geom_bond_distance
_geom_bond_site_symmetry_2
C1 N1 1.291(5) .
C1 C2 1.425(6) .
C1 H1 0.9500 .
Fe1 C22 1.936(4) 4
Fe1 C22 1.936(4) .
Fe1 C21 1.961(3) .
Fe1 C21 1.961(3) 4
Fe1 C20 1.978(4) .
Fe1 C20 1.978(4) 4
Fe2 O2 1.871(3) .
Fe2 O1 1.896(3) .
Fe2 N1 2.005(3) .
Fe2 N2 2.019(3) .
Fe2 N3 2.361(3) .
Fe2 N5 2.414(3) 6_665
Cl1 C16 1.734(4) .
Cl2 C4 1.747(5) .
N1 C8 1.478(5) .
N2 C13 1.296(5) .
N2 C12 1.468(5) .
N3 C20 1.137(5) .
N4 C22 1.129(5) .
N5 C21 1.149(5) .
N5 Fe2 2.414(3) 6_655
N6 C25 1.500(6) .
N6 C25 1.500(6) 4
N6 C24 1.533(6) .
N6 C24 1.533(6) 4
O1 C7 1.320(5) .
O2 C19 1.325(5) .
C2 C3 1.391(6) .
C2 C7 1.414(6) .
C3 C4 1.369(6) .
C3 H3 0.9500 .
C4 C5 1.365(7) .
C5 C6 1.367(6) .
C5 H5 0.9500 .
C6 C7 1.395(6) .
C6 H6 0.9500 .
C8 C9 1.525(6) .
C8 H8A 0.9900 .
C8 H8B 0.9900 .
C9 C10 1.516(6) .
C9 C11 1.517(6) .
C9 C12 1.520(6) .
C10 H10A 0.9800 .
C10 H10B 0.9800 .
C10 H10C 0.9800 .
C11 H11A 0.9800 .
C11 H11B 0.9800 .
C11 H11C 0.9800 .
C12 H12A 0.9900 .
C12 H12B 0.9900 .
C13 C14 1.409(6) .
C13 H13 0.9500 .
C14 C19 1.402(5) .
C14 C15 1.429(6) .
C15 C16 1.341(6) .
C15 H15 0.9500 .
C16 C17 1.387(7) .
C17 C18 1.378(6) .
C17 H17 0.9500 .
C18 C19 1.401(5) .
C18 H18 0.9500 .
C23 C24 1.462(9) .
C23 H23A 0.9800 .
C23 H23B 0.9800 .
C23 H23C 0.9800 .
C24 H24A 0.9900 .
C24 H24B 0.9900 .
C25 C26 1.447(9) .
C25 H25A 0.9900 .
C25 H25B 0.9900 .
C26 H26A 0.9800 .
C26 H26B 0.9800 .
C26 H26C 0.9800 .
